data_7151416
loop_
_publ_author_name
'Sankararaman, Sethuraman'
'Srinivasan, Manivannan'

_publ_section_title
;
 Synthesis of differentially protected/functionalised acetylenic
 building blocks from p-benzoquinone and their use in the synthesis of
 new enediynesElectronic supplementary information (ESI) available: 400
 MHz 1H NMR and 13C NMR spectra. See
 http://www.rsc.org/suppdata/ob/b3/b302323k/
;
_journal_issue 13
_journal_name_full 'Organic &amp;  Biomolecular Chemistry'
_journal_page_first 2388
_journal_paper_doi 10.1039/b302323k
_journal_volume 1
_journal_year 2003
_chemical_formula_sum 'C16 H24 O2 Si2'
_chemical_formula_weight 304.53
_chemical_name_systematic
;
?
;
_space_group_IT_number 29
_symmetry_cell_setting orthorhombic
_symmetry_space_group_name_Hall 'P 2c -2ac'
_symmetry_space_group_name_H-M 'P c a 21'
_atom_sites_solution_hydrogens geom
_atom_sites_solution_primary direct
_atom_sites_solution_secondary difmap
_audit_creation_method SHELXL-97
_cell_angle_alpha 90.00
_cell_angle_beta 90.00
_cell_angle_gamma 90.00
_cell_formula_units_Z 8
_cell_length_a 12.818(7)
_cell_length_b 10.012(5)
_cell_length_c 29.263(14)
_cell_measurement_reflns_used 313
_cell_measurement_temperature 115(2)
_cell_measurement_theta_max 18
_cell_measurement_theta_min 3
_cell_volume 3755(3)
_computing_cell_refinement 'SAINTPlus (Bruker, 1998a)'
_computing_data_collection 'SMART (Bruker, 1998b)'
_computing_data_reduction 'SAINTPlus (Bruker, 1998a)'
_computing_molecular_graphics 'SHELXTL ver. 5.1 (Sheldrick, 1998b)'
_computing_publication_material 'SHELXTL ver. 5.1 (Sheldrick, 1998b)'
_computing_structure_refinement 'SHELXTL ver. 5.1 (Sheldrick, 1998b)'
_computing_structure_solution 'SHELXTL ver. 5.1 (Sheldrick, 1998b)'
_diffrn_ambient_temperature 115(2)
_diffrn_measured_fraction_theta_full 0.995
_diffrn_measured_fraction_theta_max 0.995
_diffrn_measurement_device_type 'Bruker SMART 1000 CCD area detector'
_diffrn_measurement_method 'phi and omega scans'
_diffrn_radiation_monochromator graphite
_diffrn_radiation_source 'fine-focus sealed tube'
_diffrn_radiation_type MoK\a
_diffrn_radiation_wavelength 0.71073
_diffrn_reflns_av_R_equivalents 0.1206
_diffrn_reflns_av_sigmaI/netI 0.1555
_diffrn_reflns_limit_h_max 14
_diffrn_reflns_limit_h_min -12
_diffrn_reflns_limit_k_max 11
_diffrn_reflns_limit_k_min -11
_diffrn_reflns_limit_l_max 33
_diffrn_reflns_limit_l_min -33
_diffrn_reflns_number 18239
_diffrn_reflns_theta_full 24.12
_diffrn_reflns_theta_max 24.12
_diffrn_reflns_theta_min 2.03
_diffrn_standards_decay_% 0
_exptl_absorpt_coefficient_mu 0.188
_exptl_absorpt_correction_T_max 1.000
_exptl_absorpt_correction_T_min 0.854
_exptl_absorpt_correction_type multi-scan
_exptl_absorpt_process_details 'SADABS (Sheldrick, 1998a)'
_exptl_crystal_colour colourless
_exptl_crystal_density_diffrn 1.077
_exptl_crystal_density_method 'not measured'
_exptl_crystal_description plate
_exptl_crystal_F_000 1312
_exptl_crystal_size_max 0.50
_exptl_crystal_size_mid 0.45
_exptl_crystal_size_min 0.04
_refine_diff_density_max 0.736
_refine_diff_density_min -0.399
_refine_diff_density_rms 0.097
_refine_ls_abs_structure_details 'Flack H D (1983), Acta Cryst. A39, 876-881'
_refine_ls_abs_structure_Flack 0.6(4)
_refine_ls_extinction_method none
_refine_ls_goodness_of_fit_ref 0.846
_refine_ls_hydrogen_treatment mixed
_refine_ls_matrix_type full
_refine_ls_number_parameters 373
_refine_ls_number_reflns 5904
_refine_ls_number_restraints 11
_refine_ls_restrained_S_all 0.846
_refine_ls_R_factor_all 0.1590
_refine_ls_R_factor_gt 0.0757
_refine_ls_shift/su_max 0.000
_refine_ls_shift/su_mean 0.000
_refine_ls_structure_factor_coef Fsqd
_refine_ls_weighting_details 'calc w=1/[\s^2^(Fo^2^)+(0.0984P)^2^+0.0000P] where P=(Fo^2^+2Fc^2^)/3'
_refine_ls_weighting_scheme calc
_refine_ls_wR_factor_gt 0.1745
_refine_ls_wR_factor_ref 0.2075
_reflns_number_gt 2540
_reflns_number_total 5904
_reflns_threshold_expression I>2\s(I)
_cod_data_source_file b302323k.txt
_cod_data_source_block diol
_cod_depositor_comments
;
The following automatic conversions were performed:
'_symmetry_cell_setting' value 'Orthorhombic' changed to 'orthorhombic'
according to '/home/saulius/struct/CIF-dictionaries/cif_core.dic'
dictionary named 'cif_core.dic' version 2.4.1 from 2010-06-29.

Automatic conversion script
Id: cif_fix_enum 1527 2010-12-29 10:47:43Z saulius 
;
_cod_original_cell_volume 3756(3)
_cod_original_sg_symbol_H-M Pca21
_cod_database_code 7151416

loop_
_symmetry_equiv_pos_as_xyz
'x, y, z'
'-x, -y, z+1/2'
'x+1/2, -y, z'
'-x+1/2, y, z+1/2'

loop_
_atom_site_label
_atom_site_type_symbol
_atom_site_fract_x
_atom_site_fract_y
_atom_site_fract_z
_atom_site_U_iso_or_equiv
_atom_site_adp_type
_atom_site_occupancy
_atom_site_symmetry_multiplicity
_atom_site_calc_flag
_atom_site_refinement_flags
_atom_site_disorder_assembly
_atom_site_disorder_group
Si1 Si 0.9394(2) -0.0161(3) 0.75127(11) 0.0408(9) Uani 1 1 d . . .
Si2 Si 0.4559(2) 0.0123(3) 0.43901(11) 0.0415(9) Uani 1 1 d . . .
O1 O 0.8283(4) 0.1199(6) 0.5913(2) 0.0321(16) Uani 1 1 d D . .
H1 H 0.789(3) 0.147(6) 0.5693(18) 0.038 Uiso 1 1 d D . .
O2 O 0.5242(4) -0.2350(5) 0.5904(2) 0.0318(14) Uani 1 1 d D . .
H2 H 0.462(2) -0.203(7) 0.592(3) 0.038 Uiso 1 1 d D . .
C1 C 0.7732(7) 0.0101(8) 0.6157(4) 0.026(2) Uani 1 1 d D . .
C2 C 0.7829(6) -0.1166(8) 0.5874(3) 0.020(2) Uani 1 1 d . . .
H2A H 0.8484 -0.1531 0.5818 0.024 Uiso 1 1 calc R . .
C3 C 0.6981(6) -0.1754(8) 0.5707(3) 0.034(2) Uani 1 1 d . . .
H3A H 0.7074 -0.2549 0.5548 0.041 Uiso 1 1 calc R . .
C4 C 0.5871(7) -0.1238(9) 0.5755(3) 0.035(2) Uani 1 1 d . . .
C5 C 0.5827(7) -0.0089(8) 0.6085(4) 0.033(3) Uani 1 1 d . . .
H5A H 0.5174 0.0213 0.6178 0.039 Uiso 1 1 calc R . .
C6 C 0.6640(6) 0.0504(9) 0.6249(3) 0.027(2) Uani 1 1 d . . .
H6A H 0.6532 0.1237 0.6438 0.032 Uiso 1 1 calc R . .
C7 C 0.8302(7) -0.0044(7) 0.6600(4) 0.028(3) Uani 1 1 d . . .
C8 C 0.8737(7) -0.0128(8) 0.6958(3) 0.032(3) Uani 1 1 d . . .
C9 C 1.0017(10) -0.1815(11) 0.7592(4) 0.077(4) Uani 1 1 d . . .
H9A H 1.0364 -0.1840 0.7883 0.115 Uiso 1 1 calc R . .
H9B H 1.0517 -0.1962 0.7353 0.115 Uiso 1 1 calc R . .
H9C H 0.9494 -0.2500 0.7582 0.115 Uiso 1 1 calc R . .
C10 C 0.8359(10) 0.0156(12) 0.7938(5) 0.072(4) Uani 1 1 d . . .
H10A H 0.8656 0.0151 0.8239 0.108 Uiso 1 1 calc R . .
H10B H 0.7837 -0.0529 0.7917 0.108 Uiso 1 1 calc R . .
H10C H 0.8046 0.1010 0.7880 0.108 Uiso 1 1 calc R . .
C11 C 1.0439(8) 0.1161(11) 0.7516(4) 0.076(4) Uani 1 1 d . . .
H11A H 1.0790 0.1155 0.7806 0.115 Uiso 1 1 calc R . .
H11B H 1.0127 0.2021 0.7467 0.115 Uiso 1 1 calc R . .
H11C H 1.0932 0.0982 0.7277 0.115 Uiso 1 1 calc R . .
C12 C 0.5486(7) -0.0777(8) 0.5297(4) 0.035(2) Uani 1 1 d . . .
C13 C 0.5154(7) -0.0366(10) 0.4935(4) 0.039(2) Uani 1 1 d . . .
C14 C 0.5404(7) 0.1496(9) 0.4141(3) 0.047(3) Uani 1 1 d . . .
H14A H 0.5117 0.1781 0.3854 0.070 Uiso 1 1 calc R . .
H14B H 0.6098 0.1165 0.4095 0.070 Uiso 1 1 calc R . .
H14C H 0.5423 0.2238 0.4349 0.070 Uiso 1 1 calc R . .
C15 C 0.3236(8) 0.0728(15) 0.4521(4) 0.089(5) Uani 1 1 d . . .
H15A H 0.2896 0.0994 0.4243 0.134 Uiso 1 1 calc R . .
H15B H 0.3279 0.1478 0.4724 0.134 Uiso 1 1 calc R . .
H15C H 0.2842 0.0026 0.4663 0.134 Uiso 1 1 calc R . .
C16 C 0.4629(12) -0.1366(12) 0.4020(4) 0.101(6) Uani 1 1 d . . .
H16A H 0.4326 -0.1164 0.3728 0.151 Uiso 1 1 calc R . .
H16B H 0.4253 -0.2087 0.4159 0.151 Uiso 1 1 calc R . .
H16C H 0.5346 -0.1620 0.3980 0.151 Uiso 1 1 calc R . .
Si1' Si 0.8098(2) 0.5089(3) 0.66818(12) 0.0416(9) Uani 1 1 d . . .
Si2' Si 0.3299(2) 0.4770(3) 0.35477(11) 0.0427(8) Uani 1 1 d . . .
O1' O 0.7418(4) 0.2640(5) 0.5159(2) 0.0360(15) Uani 1 1 d D . .
H1' H 0.800(3) 0.288(8) 0.504(2) 0.043 Uiso 1 1 d D . .
O2' O 0.4398(4) 0.6199(6) 0.5147(3) 0.0345(18) Uani 1 1 d D . .
H2' H 0.480(3) 0.661(5) 0.534(2) 0.041 Uiso 1 1 d D . .
C1' C 0.6786(6) 0.3767(8) 0.5323(3) 0.026(2) Uani 1 1 d . . .
C2' C 0.5689(6) 0.3237(8) 0.5369(3) 0.030(2) Uani 1 1 d . . .
H2'A H 0.5587 0.2437 0.5524 0.036 Uiso 1 1 calc R . .
C3' C 0.4842(7) 0.3876(9) 0.5194(3) 0.033(2) Uani 1 1 d . . .
H3'A H 0.4186 0.3514 0.5249 0.040 Uiso 1 1 calc R . .
C4' C 0.4909(7) 0.5114(8) 0.4920(3) 0.027(2) Uani 1 1 d D . .
C5' C 0.6042(7) 0.5533(9) 0.4822(3) 0.035(2) Uani 1 1 d . . .
H5'A H 0.6152 0.6263 0.4631 0.041 Uiso 1 1 calc R . .
C6' C 0.6857(6) 0.4925(7) 0.4990(4) 0.022(3) Uani 1 1 d . . .
H6'A H 0.7515 0.5216 0.4901 0.026 Uiso 1 1 calc R . .
C7' C 0.7185(6) 0.4226(8) 0.5768(3) 0.030(2) Uani 1 1 d . . .
C8' C 0.7528(8) 0.4614(10) 0.6132(3) 0.041(2) Uani 1 1 d . . .
C9' C 0.7346(10) 0.6437(9) 0.6949(5) 0.069(4) Uani 1 1 d . . .
H9'A H 0.7658 0.6670 0.7237 0.104 Uiso 1 1 calc R . .
H9'B H 0.6642 0.6144 0.6999 0.104 Uiso 1 1 calc R . .
H9'C H 0.7344 0.7204 0.6752 0.104 Uiso 1 1 calc R . .
C10' C 0.9436(8) 0.5708(14) 0.6569(4) 0.074(4) Uani 1 1 d . . .
H10D H 0.9757 0.5967 0.6851 0.111 Uiso 1 1 calc R . .
H10E H 0.9403 0.6465 0.6368 0.111 Uiso 1 1 calc R . .
H10F H 0.9840 0.5013 0.6428 0.111 Uiso 1 1 calc R . .
C11' C 0.8135(10) 0.3616(10) 0.7068(4) 0.073(4) Uani 1 1 d . . .
H11D H 0.8434 0.3871 0.7356 0.110 Uiso 1 1 calc R . .
H11E H 0.8551 0.2925 0.6932 0.110 Uiso 1 1 calc R . .
H11F H 0.7438 0.3292 0.7116 0.110 Uiso 1 1 calc R . .
C12' C 0.4353(6) 0.4960(7) 0.4475(4) 0.027(3) Uani 1 1 d . . .
C13' C 0.3927(7) 0.4839(8) 0.4113(4) 0.034(3) Uani 1 1 d . . .
C14' C 0.2474(10) 0.6257(12) 0.3487(5) 0.089(4) Uani 1 1 d . . .
H14D H 0.2137 0.6243 0.3194 0.133 Uiso 1 1 calc R . .
H14E H 0.2897 0.7044 0.3512 0.133 Uiso 1 1 calc R . .
H14F H 0.1955 0.6261 0.3724 0.133 Uiso 1 1 calc R . .
C15' C 0.4343(10) 0.4811(12) 0.3115(5) 0.075(4) Uani 1 1 d . . .
H15D H 0.4774 0.4033 0.3147 0.113 Uiso 1 1 calc R . .
H15E H 0.4759 0.5598 0.3157 0.113 Uiso 1 1 calc R . .
H15F H 0.4038 0.4824 0.2815 0.113 Uiso 1 1 calc R . .
C16' C 0.2563(9) 0.3166(9) 0.3491(4) 0.062(3) Uani 1 1 d . . .
H16D H 0.3035 0.2429 0.3526 0.093 Uiso 1 1 calc R . .
H16E H 0.2241 0.3125 0.3195 0.093 Uiso 1 1 calc R . .
H16F H 0.2035 0.3121 0.3723 0.093 Uiso 1 1 calc R . .

loop_
_atom_site_aniso_label
_atom_site_aniso_U_11
_atom_site_aniso_U_22
_atom_site_aniso_U_33
_atom_site_aniso_U_23
_atom_site_aniso_U_13
_atom_site_aniso_U_12
Si1 0.0512(18) 0.0379(19) 0.033(2) -0.0014(15) -0.0084(13) -0.0124(15)
Si2 0.0551(18) 0.034(2) 0.036(2) 0.0041(14) -0.0013(15) 0.0075(15)
O1 0.031(4) 0.023(3) 0.042(4) 0.015(3) 0.000(3) -0.007(3)
O2 0.029(3) 0.015(3) 0.051(4) 0.003(3) -0.003(3) -0.005(3)
C1 0.024(5) 0.015(5) 0.039(7) -0.003(4) 0.001(4) 0.003(4)
C2 0.014(4) 0.013(5) 0.034(7) -0.007(4) -0.001(4) -0.003(4)
C3 0.040(6) 0.026(5) 0.036(6) -0.006(4) 0.005(4) 0.010(5)
C4 0.024(5) 0.032(5) 0.048(7) 0.012(5) -0.001(4) -0.006(5)
C5 0.036(6) 0.021(7) 0.041(9) -0.009(4) 0.012(4) -0.010(5)
C6 0.022(5) 0.025(5) 0.032(5) -0.003(4) -0.007(4) -0.006(4)
C7 0.031(5) 0.012(6) 0.040(9) 0.001(4) 0.006(4) -0.003(4)
C8 0.041(6) 0.027(6) 0.028(7) 0.000(4) 0.002(4) -0.017(5)
C9 0.088(9) 0.075(9) 0.068(9) -0.014(7) -0.040(7) 0.029(8)
C10 0.094(10) 0.086(10) 0.035(9) -0.003(6) -0.003(6) -0.004(8)
C11 0.070(8) 0.062(8) 0.097(10) -0.008(7) -0.030(7) -0.029(7)
C12 0.029(5) 0.023(5) 0.054(7) 0.003(5) 0.007(5) 0.000(4)
C13 0.039(6) 0.034(5) 0.044(7) 0.002(6) 0.002(5) -0.011(5)
C14 0.064(7) 0.031(6) 0.045(7) 0.005(5) 0.007(5) 0.004(5)
C15 0.051(7) 0.122(12) 0.095(11) 0.043(10) -0.018(7) 0.019(8)
C16 0.202(18) 0.050(9) 0.050(9) -0.006(7) 0.000(9) -0.029(10)
Si1' 0.0585(18) 0.035(2) 0.032(2) -0.0037(13) -0.0065(14) 0.0113(15)
Si2' 0.0552(19) 0.0357(16) 0.037(2) 0.0024(17) -0.0136(14) -0.0138(15)
O1' 0.027(3) 0.025(3) 0.056(4) -0.004(3) -0.004(3) 0.002(3)
O2' 0.035(4) 0.029(4) 0.040(5) -0.007(4) -0.002(3) 0.003(3)
C1' 0.028(5) 0.013(4) 0.038(6) 0.000(4) 0.001(4) 0.008(4)
C2' 0.022(5) 0.013(4) 0.053(6) 0.007(4) 0.004(4) -0.003(4)
C3' 0.040(6) 0.025(5) 0.035(6) 0.001(4) 0.007(5) 0.000(5)
C4' 0.028(5) 0.026(6) 0.027(6) -0.008(4) -0.010(4) 0.001(5)
C5' 0.041(6) 0.023(5) 0.039(6) -0.005(5) 0.015(5) -0.011(5)
C6' 0.023(5) 0.018(6) 0.024(7) -0.003(3) -0.003(3) -0.004(4)
C7' 0.026(5) 0.026(5) 0.038(6) 0.010(4) 0.007(4) 0.005(4)
C8' 0.040(6) 0.048(6) 0.036(7) -0.007(6) 0.002(5) 0.010(5)
C9' 0.102(10) 0.030(6) 0.076(10) -0.009(6) 0.043(7) -0.018(7)
C10' 0.045(7) 0.114(11) 0.064(8) -0.034(8) -0.021(5) 0.006(7)
C11' 0.127(12) 0.036(7) 0.058(8) -0.005(6) -0.026(7) 0.006(7)
C12' 0.031(5) 0.015(6) 0.034(8) 0.001(4) -0.002(4) 0.007(4)
C13' 0.035(5) 0.020(6) 0.046(8) -0.002(4) -0.005(5) -0.014(5)
C14' 0.078(9) 0.112(10) 0.076(9) -0.031(9) -0.051(7) 0.026(9)
C15' 0.115(11) 0.070(9) 0.041(9) -0.004(6) 0.010(7) -0.026(8)
C16' 0.087(9) 0.056(7) 0.042(7) 0.002(6) -0.016(6) -0.026(7)

loop_
_atom_type_symbol
_atom_type_description
_atom_type_scat_dispersion_real
_atom_type_scat_dispersion_imag
_atom_type_scat_source
C C 0.0033 0.0016 'International Tables Vol C Tables 4.2.6.8 and 6.1.1.4'
H H 0.0000 0.0000 'International Tables Vol C Tables 4.2.6.8 and 6.1.1.4'
O O 0.0106 0.0060 'International Tables Vol C Tables 4.2.6.8 and 6.1.1.4'
Si Si 0.0817 0.0704 'International Tables Vol C Tables 4.2.6.8 and 6.1.1.4'

loop_
_geom_angle_atom_site_label_1
_geom_angle_atom_site_label_2
_geom_angle_atom_site_label_3
_geom_angle
_geom_angle_site_symmetry_1
_geom_angle_site_symmetry_3
_geom_angle_publ_flag
C8 Si1 C10 105.3(5) . . ?
C8 Si1 C9 109.0(5) . . ?
C10 Si1 C9 112.2(6) . . ?
C8 Si1 C11 108.6(5) . . ?
C10 Si1 C11 112.8(6) . . ?
C9 Si1 C11 108.7(6) . . ?
C13 Si2 C15 106.9(5) . . ?
C13 Si2 C16 106.0(5) . . ?
C15 Si2 C16 115.6(7) . . ?
C13 Si2 C14 106.9(4) . . ?
C15 Si2 C14 111.5(5) . . ?
C16 Si2 C14 109.4(6) . . ?
C1 O1 H1 108.3(14) . . ?
C4 O2 H2 105(5) . . ?
C6 C1 O1 109.5(6) . . ?
C6 C1 C7 109.3(8) . . ?
O1 C1 C7 104.8(6) . . ?
C6 C1 C2 113.8(7) . . ?
O1 C1 C2 108.5(8) . . ?
C7 C1 C2 110.5(7) . . ?
C3 C2 C1 120.2(8) . . ?
C3 C2 H2A 119.9 . . ?
C1 C2 H2A 119.9 . . ?
C2 C3 C4 125.5(8) . . ?
C2 C3 H3A 117.2 . . ?
C4 C3 H3A 117.2 . . ?
O2 C4 C12 108.9(7) . . ?
O2 C4 C5 112.0(7) . . ?
C12 C4 C5 109.0(8) . . ?
O2 C4 C3 106.8(7) . . ?
C12 C4 C3 109.3(7) . . ?
C5 C4 C3 110.8(8) . . ?
C6 C5 C4 124.0(9) . . ?
C6 C5 H5A 118.0 . . ?
C4 C5 H5A 118.0 . . ?
C5 C6 C1 124.8(8) . . ?
C5 C6 H6A 117.6 . . ?
C1 C6 H6A 117.6 . . ?
C8 C7 C1 177.9(10) . . ?
C7 C8 Si1 176.9(8) . . ?
Si1 C9 H9A 109.5 . . ?
Si1 C9 H9B 109.5 . . ?
H9A C9 H9B 109.5 . . ?
Si1 C9 H9C 109.5 . . ?
H9A C9 H9C 109.5 . . ?
H9B C9 H9C 109.5 . . ?
Si1 C10 H10A 109.5 . . ?
Si1 C10 H10B 109.5 . . ?
H10A C10 H10B 109.5 . . ?
Si1 C10 H10C 109.5 . . ?
H10A C10 H10C 109.5 . . ?
H10B C10 H10C 109.5 . . ?
Si1 C11 H11A 109.5 . . ?
Si1 C11 H11B 109.5 . . ?
H11A C11 H11B 109.5 . . ?
Si1 C11 H11C 109.5 . . ?
H11A C11 H11C 109.5 . . ?
H11B C11 H11C 109.5 . . ?
C13 C12 C4 177.6(10) . . ?
C12 C13 Si2 174.4(9) . . ?
Si2 C14 H14A 109.5 . . ?
Si2 C14 H14B 109.5 . . ?
H14A C14 H14B 109.5 . . ?
Si2 C14 H14C 109.5 . . ?
H14A C14 H14C 109.5 . . ?
H14B C14 H14C 109.5 . . ?
Si2 C15 H15A 109.5 . . ?
Si2 C15 H15B 109.5 . . ?
H15A C15 H15B 109.5 . . ?
Si2 C15 H15C 109.5 . . ?
H15A C15 H15C 109.5 . . ?
H15B C15 H15C 109.5 . . ?
Si2 C16 H16A 109.5 . . ?
Si2 C16 H16B 109.5 . . ?
H16A C16 H16B 109.5 . . ?
Si2 C16 H16C 109.5 . . ?
H16A C16 H16C 109.5 . . ?
H16B C16 H16C 109.5 . . ?
C8' Si1' C9' 110.9(6) . . ?
C8' Si1' C10' 107.4(5) . . ?
C9' Si1' C10' 108.4(5) . . ?
C8' Si1' C11' 109.8(5) . . ?
C9' Si1' C11' 109.7(6) . . ?
C10' Si1' C11' 110.5(6) . . ?
C14' Si2' C13' 108.0(5) . . ?
C14' Si2' C15' 109.5(7) . . ?
C13' Si2' C15' 107.4(6) . . ?
C14' Si2' C16' 113.4(6) . . ?
C13' Si2' C16' 109.4(4) . . ?
C15' Si2' C16' 108.9(6) . . ?
C1' O1' H1' 113(6) . . ?
C4' O2' H2' 113.0(16) . . ?
O1' C1' C7' 109.7(6) . . ?
O1' C1' C2' 105.9(6) . . ?
C7' C1' C2' 110.8(7) . . ?
O1' C1' C6' 110.1(6) . . ?
C7' C1' C6' 108.0(7) . . ?
C2' C1' C6' 112.4(7) . . ?
C3' C2' C1' 123.0(7) . . ?
C3' C2' H2'A 118.5 . . ?
C1' C2' H2'A 118.5 . . ?
C2' C3' C4' 123.6(8) . . ?
C2' C3' H3'A 118.2 . . ?
C4' C3' H3'A 118.2 . . ?
O2' C4' C3' 111.0(9) . . ?
O2' C4' C12' 105.3(7) . . ?
C3' C4' C12' 111.0(7) . . ?
O2' C4' C5' 108.1(7) . . ?
C3' C4' C5' 112.6(8) . . ?
C12' C4' C5' 108.4(8) . . ?
C6' C5' C4' 123.9(8) . . ?
C6' C5' H5'A 118.1 . . ?
C4' C5' H5'A 118.1 . . ?
C5' C6' C1' 123.4(8) . . ?
C5' C6' H6'A 118.3 . . ?
C1' C6' H6'A 118.3 . . ?
C8' C7' C1' 179.0(9) . . ?
C7' C8' Si1' 176.0(9) . . ?
Si1' C9' H9'A 109.5 . . ?
Si1' C9' H9'B 109.5 . . ?
H9'A C9' H9'B 109.5 . . ?
Si1' C9' H9'C 109.5 . . ?
H9'A C9' H9'C 109.5 . . ?
H9'B C9' H9'C 109.5 . . ?
Si1' C10' H10D 109.5 . . ?
Si1' C10' H10E 109.5 . . ?
H10D C10' H10E 109.5 . . ?
Si1' C10' H10F 109.5 . . ?
H10D C10' H10F 109.5 . . ?
H10E C10' H10F 109.5 . . ?
Si1' C11' H11D 109.5 . . ?
Si1' C11' H11E 109.5 . . ?
H11D C11' H11F 109.5 . . ?
Si1' C11' H11F 109.5 . . ?
H11D C11' H11F 109.5 . . ?
H11E C11' H11F 109.5 . . ?
C13' C12' C4' 178.5(10) . . ?
C12' C13' Si2' 176.1(8) . . ?
Si2' C14' H14D 109.5 . . ?
Si2' C14' H14E 109.5 . . ?
H14D C14' H14E 109.5 . . ?
Si2' C14' H14F 109.5 . . ?
H14D C14' H14F 109.5 . . ?
H14E C14' H14F 109.5 . . ?
Si2' C15' H15D 109.5 . . ?
Si2' C15' H15E 109.5 . . ?
H15D C15' H15E 109.5 . . ?
Si2' C15' H15F 109.5 . . ?
H15D C15' H15F 109.5 . . ?
H15E C15' H15F 109.5 . . ?
Si2' C16' H16D 109.5 . . ?
Si2' C16' H16E 109.5 . . ?
H16D C16' H16E 109.5 . . ?
Si2' C16' H16F 109.5 . . ?
H16D C16' H16F 109.5 . . ?
H16E C16' H16F 109.5 . . ?

loop_
_geom_bond_atom_site_label_1
_geom_bond_atom_site_label_2
_geom_bond_distance
_geom_bond_site_symmetry_2
_geom_bond_publ_flag
Si1 C8 1.829(11) . ?
Si1 C10 1.847(14) . ?
Si1 C9 1.854(11) . ?
Si1 C11 1.883(10) . ?
Si2 C13 1.834(12) . ?
Si2 C15 1.841(11) . ?
Si2 C16 1.844(12) . ?
Si2 C14 1.895(9) . ?
O1 C1 1.488(10) . ?
O1 H1 0.861(50) . ?
O2 C4 1.442(9) . ?
O2 H2 0.860(10) . ?
C1 C6 1.481(12) . ?
C1 C7 1.495(15) . ?
C1 C2 1.520(11) . ?
C2 C3 1.330(11) . ?
C2 H2A 0.9300 . ?
C3 C4 1.519(11) . ?
C3 H3A 0.9300 . ?
C4 C12 1.500(13) . ?
C4 C5 1.504(12) . ?
C5 C6 1.292(12) . ?
C5 H5A 0.9300 . ?
C6 H6A 0.9300 . ?
C7 C8 1.190(14) . ?
C9 H9A 0.9600 . ?
C9 H9B 0.9600 . ?
C9 H9C 0.9600 . ?
C10 H10A 0.9600 . ?
C10 H10B 0.9600 . ?
C10 H10C 0.9600 . ?
C11 H11A 0.9600 . ?
C11 H11B 0.9600 . ?
C11 H11C 0.9600 . ?
C12 C13 1.214(12) . ?
C14 H14A 0.9600 . ?
C14 H14B 0.9600 . ?
C14 H14C 0.9600 . ?
C15 H15A 0.9600 . ?
C15 H15B 0.9600 . ?
C15 H15C 0.9600 . ?
C16 H16A 0.9600 . ?
C16 H16B 0.9600 . ?
C16 H16C 0.9600 . ?
Si1' C8' 1.830(11) . ?
Si1' C9' 1.834(10) . ?
Si1' C10' 1.854(11) . ?
Si1' C11' 1.859(11) . ?
Si2' C14' 1.834(11) . ?
Si2' C13' 1.841(11) . ?
Si2' C15' 1.844(14) . ?
Si2' C16' 1.870(9) . ?
O1' C1' 1.470(9) . ?
O1' H1' 0.859(50) . ?
O2' C4' 1.433(11) . ?
O2' H2' 0.862(50) . ?
C1' C7' 1.471(12) . ?
C1' C2' 1.509(11) . ?
C1' C6' 1.518(12) . ?
C2' C3' 1.360(12) . ?
C2' H2'A 0.9300 . ?
C3' C4' 1.478(12) . ?
C3' H3'A 0.9300 . ?
C4' C12' 1.492(14) . ?
C4' C5' 1.538(13) . ?
C5' C6' 1.306(12) . ?
C5' H5'A 0.9300 . ?
C6' H6'A 0.9300 . ?
C7' C8' 1.216(12) . ?
C9' H9'A 0.9600 . ?
C9' H9'B 0.9600 . ?
C9' H9'C 0.9600 . ?
C10' H10D 0.9600 . ?
C10' H10E 0.9600 . ?
C10' H10F 0.9600 . ?
C11' H11D 0.9600 . ?
C11' H11E 0.9600 . ?
C11' H11F 0.9600 . ?
C12' C13' 1.198(14) . ?
C14' H14D 0.9600 . ?
C14' H14E 0.9600 . ?
C14' H14F 0.9600 . ?
C15' H15D 0.9600 . ?
C15' H15E 0.9600 . ?
C15' H15F 0.9600 . ?
C16' H16D 0.9600 . ?
C16' H16E 0.9600 . ?
C16' H16F 0.9600 . ?

loop_
_geom_torsion_atom_site_label_1
_geom_torsion_atom_site_label_2
_geom_torsion_atom_site_label_3
_geom_torsion_atom_site_label_4
_geom_torsion
_geom_torsion_site_symmetry_1
_geom_torsion_site_symmetry_2
_geom_torsion_site_symmetry_3
_geom_torsion_site_symmetry_4
_geom_torsion_publ_flag
C6 C1 C2 C3 4.6(12) . . . . ?
O1 C1 C2 C3 -117.6(9) . . . . ?
C7 C1 C2 C3 128.0(9) . . . . ?
C1 C2 C3 C4 2.8(14) . . . . ?
C2 C3 C4 O2 -131.9(9) . . . . ?
C2 C3 C4 C12 110.4(10) . . . . ?
C2 C3 C4 C5 -9.7(12) . . . . ?
O2 C4 C5 C6 129.1(10) . . . . ?
C12 C4 C5 C6 -110.3(11) . . . . ?
C3 C4 C5 C6 10.0(13) . . . . ?
C4 C5 C6 C1 -3.5(16) . . . . ?
O1 C1 C6 C5 117.2(10) . . . . ?
C7 C1 C6 C5 -128.5(10) . . . . ?
C2 C1 C6 C5 -4.4(14) . . . . ?
O1' C1' C2' C3' -131.0(8) . . . . ?
C7' C1' C2' C3' 110.2(9) . . . . ?
C6' C1' C2' C3' -10.8(12) . . . . ?
C1' C2' C3' C4' 3.3(14) . . . . ?
C2' C3' C4' O2' -116.6(9) . . . . ?
C2' C3' C4' C12' 126.6(9) . . . . ?
C2' C3' C4' C5' 4.8(12) . . . . ?
O2' C4' C5' C6' 118.1(10) . . . . ?
C3' C4' C5' C6' -4.9(13) . . . . ?
C12' C4' C5' C6' -128.2(10) . . . . ?
C4' C5' C6' C1' -3.2(15) . . . . ?
O1' C1' C6' C5' 128.4(9) . . . . ?
C7' C1' C6' C5' -111.9(10) . . . . ?
C2' C1' C6' C5' 10.7(13) . . . . ?
C11' Si1' C8' C7' -42(13) . . . . ?
